data_1545668
loop_
_publ_author_name
'Peng, Lu'
'Xu, Shidang'
'Zheng, Xiaokun'
'Cheng, Xiamin'
'Zhang, Ruoyu'
'Liu, Jie'
'Liu, Bin'
'Tong, Aijun'

_publ_section_title
;
 Rational Design of a Red-Emissive Fluorophore with AIE and ESIPT
 Characteristics and Its Application in Light-Up Sensing of Esterase.
;
_journal_issue 5
_journal_name_full 'Analytical chemistry'
_journal_page_first 3162
_journal_page_last 3168
_journal_paper_doi 10.1021/acs.analchem.6b04974
_journal_volume 89
_journal_year 2017
_chemical_formula_moiety 'C15 H17 N5 O'
_chemical_formula_sum 'C15 H17 N5 O'
_chemical_formula_weight 283.34
_chemical_name_systematic
; 
 ? 
;
_space_group_IT_number 14
_symmetry_cell_setting monoclinic
_symmetry_space_group_name_Hall '-P 2yn'
_symmetry_space_group_name_H-M 'P 1 21/n 1'
_atom_sites_solution_hydrogens geom
_atom_sites_solution_primary direct
_atom_sites_solution_secondary difmap
_audit_creation_method SHELXL-97
_cell_angle_alpha 90.00
_cell_angle_beta 91.92(3)
_cell_angle_gamma 90.00
_cell_formula_units_Z 4
_cell_length_a 9.956(2)
_cell_length_b 7.2740(15)
_cell_length_c 21.198(4)
_cell_measurement_reflns_used 3220
_cell_measurement_temperature 153(2)
_cell_measurement_theta_max 28.1
_cell_measurement_theta_min 1.9
_cell_volume 1534.3(5)
_computing_cell_refinement 'CrystalClear (Rigaku/MSC Inc., 2006)'
_computing_data_collection 'CrystalClear (Rigaku/MSC Inc., 2006)'
_computing_data_reduction 'CrystalClear (Rigaku/MSC Inc., 2006)'
_computing_molecular_graphics 'Bruker SHELXTL'
_computing_publication_material 'Bruker SHELXTL'
_computing_structure_refinement 'SHELXL-97 (Sheldrick, 1997)'
_computing_structure_solution 'SHELXS-97 (Sheldrick, 1990)'
_diffrn_ambient_temperature 153(2)
_diffrn_detector_area_resol_mean 28.5714
_diffrn_measured_fraction_theta_full 0.996
_diffrn_measured_fraction_theta_max 0.968
_diffrn_measurement_device_type 'Saturn724 (4x4 bin mode)'
_diffrn_measurement_method '\w scans'
_diffrn_radiation_monochromator graphite
_diffrn_radiation_source 'fine-focus sealed tube'
_diffrn_radiation_type MoK\a
_diffrn_radiation_wavelength 0.71073
_diffrn_reflns_av_R_equivalents 0.0372
_diffrn_reflns_av_sigmaI/netI 0.0415
_diffrn_reflns_limit_h_max 11
_diffrn_reflns_limit_h_min -13
_diffrn_reflns_limit_k_max 9
_diffrn_reflns_limit_k_min -9
_diffrn_reflns_limit_l_max 27
_diffrn_reflns_limit_l_min -28
_diffrn_reflns_number 12105
_diffrn_reflns_theta_full 27.00
_diffrn_reflns_theta_max 28.14
_diffrn_reflns_theta_min 2.23
_diffrn_standards_decay_% 0
_diffrn_standards_number 0
_exptl_absorpt_coefficient_mu 0.082
_exptl_absorpt_correction_T_max 1.000
_exptl_absorpt_correction_T_min 0.824
_exptl_absorpt_correction_type multi-scan
_exptl_absorpt_process_details 'CrystalClear (Rigaku/MSC Inc., 2006)'
_exptl_crystal_colour colorless
_exptl_crystal_density_diffrn 1.227
_exptl_crystal_density_meas ?
_exptl_crystal_density_method 'not measured'
_exptl_crystal_description prism
_exptl_crystal_F_000 600
_exptl_crystal_size_max 0.2
_exptl_crystal_size_mid 0.2
_exptl_crystal_size_min 0.2
_refine_diff_density_max 0.199
_refine_diff_density_min -0.164
_refine_diff_density_rms 0.034
_refine_ls_extinction_method none
_refine_ls_goodness_of_fit_ref 1.071
_refine_ls_hydrogen_treatment constr
_refine_ls_matrix_type full
_refine_ls_number_parameters 207
_refine_ls_number_reflns 3640
_refine_ls_number_restraints 8
_refine_ls_restrained_S_all 1.100
_refine_ls_R_factor_all 0.1338
_refine_ls_R_factor_gt 0.0887
_refine_ls_shift/su_max 0.000
_refine_ls_shift/su_mean 0.000
_refine_ls_structure_factor_coef Fsqd
_refine_ls_weighting_details 'calc w=1/[\s^2^(Fo^2^)+(0.0100P)^2^+1.2000P] where P=(Fo^2^+2Fc^2^)/3'
_refine_ls_weighting_scheme calc
_refine_ls_wR_factor_gt 0.1217
_refine_ls_wR_factor_ref 0.1386
_reflns_number_gt 2378
_reflns_number_total 3640
_reflns_threshold_expression >2sigma(I)
_cod_data_source_file ac6b04974_si_002.cif
_cod_data_source_block aie
_cod_depositor_comments
;
The following automatic conversions were performed:

'_symmetry_cell_setting' value 'Monoclinic' changed to 'monoclinic'
according to
/home/data/users/saulius/crontab/automatic-downloads/current/ACS/lib/dictionaries/cif_core.dic
dictionary named 'cif_core.dic' version 2.4.2 from 2011-04-26.

'_exptl_crystal_density_meas' value 'none' was changed to '?' - the
value is perceived as not measured.

Automatic conversion script
Id: cif_fix_values 4973 2017-02-22 13:04:09Z antanas 
;
_cod_original_sg_symbol_H-M P2(1)/n
_cod_database_code 1545668

loop_
_symmetry_equiv_pos_as_xyz
'x, y, z'
'-x+1/2, y+1/2, -z+1/2'
'-x, -y, -z'
'x-1/2, -y-1/2, z-1/2'

loop_
_atom_site_label
_atom_site_type_symbol
_atom_site_fract_x
_atom_site_fract_y
_atom_site_fract_z
_atom_site_U_iso_or_equiv
_atom_site_adp_type
_atom_site_occupancy
_atom_site_symmetry_multiplicity
_atom_site_calc_flag
_atom_site_refinement_flags
_atom_site_disorder_assembly
_atom_site_disorder_group
O1 O 0.7899(2) 0.2701(3) 0.52678(10) 0.0871(8) Uani 1 1 d . . .
H1 H 0.8407 0.3308 0.5498 0.131 Uiso 1 1 calc R . .
N1 N 0.4693(3) 0.3324(4) 0.35714(14) 0.1159(13) Uani 1 1 d D . .
N2 N 0.9177(2) 0.5707(3) 0.56856(9) 0.0470(5) Uani 1 1 d . . .
N3 N 1.0614(2) 0.3886(3) 0.66748(10) 0.0641(7) Uani 1 1 d . . .
H3E H 1.0351 0.3316 0.6321 0.077 Uiso 1 1 d R . .
H3F H 1.1404 0.3438 0.6810 0.077 Uiso 1 1 d R . .
N4 N 1.2309(3) 0.7454(4) 0.73532(12) 0.0817(8) Uani 1 1 d . . .
N5 N 1.0298(3) 1.0185(3) 0.59974(13) 0.0889(9) Uani 1 1 d . . .
C1 C 0.3691(6) 0.0429(8) 0.3914(3) 0.1068(19) Uani 0.65 1 d PD A 1
H1A H 0.3672 -0.0884 0.3869 0.160 Uiso 0.65 1 calc PR A 1
H1B H 0.2817 0.0922 0.3810 0.160 Uiso 0.65 1 calc PR A 1
H1C H 0.3943 0.0742 0.4341 0.160 Uiso 0.65 1 calc PR A 1
C2 C 0.4707(5) 0.1233(6) 0.3472(2) 0.0700(13) Uani 0.65 1 d PD A 1
H2A H 0.4461 0.0935 0.3037 0.084 Uiso 0.65 1 calc PR A 1
H2B H 0.5595 0.0741 0.3569 0.084 Uiso 0.65 1 calc PR A 1
C1' C 0.4552(12) 0.0254(15) 0.3375(6) 0.1068(19) Uani 0.35 1 d PD A 2
H1D H 0.4134 -0.0910 0.3451 0.160 Uiso 0.35 1 calc PR A 2
H1E H 0.5488 0.0191 0.3498 0.160 Uiso 0.35 1 calc PR A 2
H1F H 0.4464 0.0546 0.2934 0.160 Uiso 0.35 1 calc PR A 2
C2' C 0.3874(9) 0.1737(11) 0.3756(4) 0.0700(13) Uani 0.35 1 d PD A 2
H2C H 0.2935 0.1887 0.3629 0.084 Uiso 0.35 1 calc PR A 2
H2D H 0.3951 0.1499 0.4206 0.084 Uiso 0.35 1 calc PR A 2
C3 C 0.3563(5) 0.4484(8) 0.3293(2) 0.0707(13) Uani 0.55 1 d PD A 1
H3A H 0.3436 0.5585 0.3542 0.085 Uiso 0.55 1 calc PR A 1
H3B H 0.2728 0.3797 0.3271 0.085 Uiso 0.55 1 calc PR A 1
C4 C 0.4018(7) 0.4968(11) 0.2636(3) 0.103(2) Uani 0.55 1 d PD A 1
H4A H 0.3353 0.5730 0.2428 0.154 Uiso 0.55 1 calc PR A 1
H4B H 0.4133 0.3861 0.2397 0.154 Uiso 0.55 1 calc PR A 1
H4C H 0.4856 0.5619 0.2669 0.154 Uiso 0.55 1 calc PR A 1
C3' C 0.4407(6) 0.4259(10) 0.2931(3) 0.0707(13) Uani 0.45 1 d PD A 2
H3C H 0.5129 0.5092 0.2829 0.085 Uiso 0.45 1 calc PR A 2
H3D H 0.4302 0.3353 0.2597 0.085 Uiso 0.45 1 calc PR A 2
C4' C 0.3108(8) 0.5300(13) 0.3017(4) 0.103(2) Uani 0.45 1 d PD A 2
H4D H 0.2857 0.5927 0.2633 0.154 Uiso 0.45 1 calc PR A 2
H4E H 0.3233 0.6180 0.3352 0.154 Uiso 0.45 1 calc PR A 2
H4F H 0.2411 0.4452 0.3123 0.154 Uiso 0.45 1 calc PR A 2
C5 C 0.5618(3) 0.4093(4) 0.39860(14) 0.0726(9) Uani 1 1 d . A .
C6 C 0.6313(3) 0.3041(4) 0.44427(13) 0.0704(9) Uani 1 1 d . . .
H6 H 0.6136 0.1789 0.4473 0.084 Uiso 1 1 calc R A .
C7 C 0.7254(3) 0.3830(4) 0.48476(12) 0.0559(7) Uani 1 1 d . A .
C8 C 0.7557(2) 0.5713(3) 0.48265(11) 0.0477(6) Uani 1 1 d . . .
C9 C 0.6853(3) 0.6744(4) 0.43676(13) 0.0668(8) Uani 1 1 d . A .
H9 H 0.7027 0.7997 0.4340 0.080 Uiso 1 1 calc R . .
C10 C 0.5917(3) 0.5985(4) 0.39576(14) 0.0777(10) Uani 1 1 d . . .
H10 H 0.5476 0.6722 0.3658 0.093 Uiso 1 1 calc R A .
C11 C 0.8516(2) 0.6585(3) 0.52394(11) 0.0486(6) Uani 1 1 d . A .
H11 H 0.8677 0.7835 0.5188 0.058 Uiso 1 1 calc R . .
C12 C 1.0056(2) 0.6662(3) 0.60973(11) 0.0461(6) Uani 1 1 d . . .
C13 C 1.0739(2) 0.5728(3) 0.65621(11) 0.0467(6) Uani 1 1 d . . .
C14 C 1.0220(3) 0.8621(4) 0.60489(12) 0.0591(7) Uani 1 1 d . . .
C15 C 1.1614(3) 0.6711(4) 0.69979(12) 0.0565(7) Uani 1 1 d . . .

loop_
_atom_site_aniso_label
_atom_site_aniso_U_11
_atom_site_aniso_U_22
_atom_site_aniso_U_33
_atom_site_aniso_U_23
_atom_site_aniso_U_13
_atom_site_aniso_U_12
O1 0.1160(19) 0.0583(12) 0.0832(15) 0.0204(11) -0.0533(13) -0.0178(12)
N1 0.145(3) 0.0753(19) 0.121(3) 0.0227(18) -0.092(2) -0.0409(19)
N2 0.0524(12) 0.0457(11) 0.0422(11) -0.0034(9) -0.0109(9) -0.0019(10)
N3 0.0780(16) 0.0510(13) 0.0615(14) 0.0015(11) -0.0266(12) 0.0009(12)
N4 0.0872(18) 0.0796(18) 0.0758(18) -0.0205(15) -0.0329(15) -0.0051(15)
N5 0.121(2) 0.0511(16) 0.092(2) 0.0004(14) -0.0379(18) -0.0123(15)
C1 0.102(4) 0.081(4) 0.139(5) -0.014(4) 0.019(3) -0.011(3)
C2 0.069(3) 0.072(3) 0.067(3) -0.009(2) -0.016(2) -0.011(3)
C1' 0.102(4) 0.081(4) 0.139(5) -0.014(4) 0.019(3) -0.011(3)
C2' 0.069(3) 0.072(3) 0.067(3) -0.009(2) -0.016(2) -0.011(3)
C3 0.061(3) 0.088(3) 0.061(3) 0.003(3) -0.019(2) -0.018(3)
C4 0.101(5) 0.126(5) 0.080(4) 0.004(4) -0.018(3) 0.003(4)
C3' 0.061(3) 0.088(3) 0.061(3) 0.003(3) -0.019(2) -0.018(3)
C4' 0.101(5) 0.126(5) 0.080(4) 0.004(4) -0.018(3) 0.003(4)
C5 0.080(2) 0.0630(18) 0.073(2) 0.0049(15) -0.0356(17) -0.0153(16)
C6 0.087(2) 0.0551(17) 0.0663(18) 0.0093(14) -0.0321(16) -0.0219(15)
C7 0.0660(18) 0.0517(15) 0.0487(14) 0.0062(12) -0.0179(13) -0.0043(13)
C8 0.0509(14) 0.0478(14) 0.0438(13) -0.0023(11) -0.0086(11) -0.0011(12)
C9 0.080(2) 0.0452(15) 0.0724(19) -0.0003(13) -0.0325(16) -0.0011(14)
C10 0.092(2) 0.0565(17) 0.081(2) 0.0094(16) -0.0471(18) -0.0032(17)
C11 0.0545(15) 0.0449(14) 0.0460(14) -0.0011(11) -0.0052(12) -0.0002(12)
C12 0.0512(14) 0.0405(13) 0.0457(13) -0.0040(11) -0.0091(11) -0.0017(11)
C13 0.0525(15) 0.0457(14) 0.0413(13) -0.0058(11) -0.0089(11) -0.0016(12)
C14 0.0714(19) 0.0491(16) 0.0555(16) -0.0062(13) -0.0203(14) -0.0061(14)
C15 0.0630(17) 0.0547(16) 0.0506(15) -0.0079(12) -0.0132(13) 0.0025(13)

loop_
_atom_type_symbol
_atom_type_description
_atom_type_scat_dispersion_real
_atom_type_scat_dispersion_imag
_atom_type_scat_source
C C 0.0033 0.0016 'International Tables Vol C Tables 4.2.6.8 and 6.1.1.4'
H H 0.0000 0.0000 'International Tables Vol C Tables 4.2.6.8 and 6.1.1.4'
N N 0.0061 0.0033 'International Tables Vol C Tables 4.2.6.8 and 6.1.1.4'
O O 0.0106 0.0060 'International Tables Vol C Tables 4.2.6.8 and 6.1.1.4'

loop_
_geom_angle_atom_site_label_1
_geom_angle_atom_site_label_2
_geom_angle_atom_site_label_3
_geom_angle
C7 O1 H1 109.5
C5 N1 C2' 121.0(4)
C5 N1 C3 119.9(3)
C5 N1 C2 118.9(3)
C3 N1 C2 120.6(3)
C5 N1 C3' 119.1(3)
C2' N1 C3' 119.6(5)
C11 N2 C12 120.0(2)
C13 N3 H3E 109.6
C13 N3 H3F 109.3
H3E N3 H3F 109.5
C2 C1 H1A 109.5
C2 C1 H1B 109.5
C2 C1 H1C 109.5
H1A C1 H1B 109.5
H1A C1 H1C 109.5
H1B C1 H1C 109.5
C1 C2 N1 106.7(4)
C1 C2 H2A 110.4
N1 C2 H2A 110.4
C1 C2 H2B 110.4
N1 C2 H2B 110.4
H2A C2 H2B 108.6
C2' C1' H1D 109.5
C2' C1' H1E 109.5
H1D C1' H1E 109.5
C2' C1' H1F 109.5
H1D C1' H1F 109.5
H1E C1' H1F 109.5
N1 C2' C1' 98.9(7)
N1 C2' H2C 112.0
C1' C2' H2C 112.0
N1 C2' H2D 112.0
C1' C2' H2D 112.0
H2C C2' H2D 109.7
N1 C3 C4 104.3(5)
N1 C3 H3A 110.9
C4 C3 H3A 110.9
N1 C3 H3B 110.9
C4 C3 H3B 110.9
H3A C3 H3B 108.9
C3 C4 H4A 109.5
C3 C4 H4B 109.5
H4A C4 H4B 109.5
C3 C4 H4C 109.5
H4A C4 H4C 109.5
H4B C4 H4C 109.5
C4' C3' N1 104.3(6)
C4' C3' H3C 110.9
N1 C3' H3C 110.9
C4' C3' H3D 110.9
N1 C3' H3D 110.9
H3C C3' H3D 108.9
C3' C4' H4D 109.5
C3' C4' H4E 109.5
H4D C4' H4E 109.5
C3' C4' H4F 109.5
H4D C4' H4F 109.5
H4E C4' H4F 109.5
N1 C5 C6 121.8(3)
N1 C5 C10 120.6(3)
C6 C5 C10 117.6(2)
C7 C6 C5 121.0(3)
C7 C6 H6 119.5
C5 C6 H6 119.5
O1 C7 C6 117.0(2)
O1 C7 C8 120.9(2)
C6 C7 C8 122.0(2)
C9 C8 C7 116.3(2)
C9 C8 C11 119.9(2)
C7 C8 C11 123.8(2)
C10 C9 C8 122.7(3)
C10 C9 H9 118.7
C8 C9 H9 118.7
C9 C10 C5 120.5(3)
C9 C10 H10 119.8
C5 C10 H10 119.8
N2 C11 C8 122.7(2)
N2 C11 H11 118.6
C8 C11 H11 118.6
C13 C12 N2 119.4(2)
C13 C12 C14 119.4(2)
N2 C12 C14 121.2(2)
C12 C13 N3 124.7(2)
C12 C13 C15 119.7(2)
N3 C13 C15 115.6(2)
N5 C14 C12 177.0(3)
N4 C15 C13 178.3(3)

loop_
_geom_bond_atom_site_label_1
_geom_bond_atom_site_label_2
_geom_bond_distance
O1 C7 1.357(3)
O1 H1 0.8200
N1 C5 1.371(3)
N1 C2' 1.474(7)
N1 C3 1.510(5)
N1 C2 1.536(5)
N1 C3' 1.537(6)
N2 C11 1.301(3)
N2 C12 1.399(3)
N3 C13 1.367(3)
N3 H3E 0.8899
N3 H3F 0.8900
N4 C15 1.141(3)
N5 C14 1.146(3)
C1 C2 1.517(6)
C1 H1A 0.9600
C1 H1B 0.9600
C1 H1C 0.9600
C2 H2A 0.9700
C2 H2B 0.9700
C1' C2' 1.519(9)
C1' H1D 0.9600
C1' H1E 0.9600
C1' H1F 0.9600
C2' H2C 0.9700
C2' H2D 0.9700
C3 C4 1.519(7)
C3 H3A 0.9700
C3 H3B 0.9700
C4 H4A 0.9600
C4 H4B 0.9600
C4 H4C 0.9600
C3' C4' 1.515(8)
C3' H3C 0.9700
C3' H3D 0.9700
C4' H4D 0.9600
C4' H4E 0.9600
C4' H4F 0.9600
C5 C6 1.399(4)
C5 C10 1.410(4)
C6 C7 1.375(3)
C6 H6 0.9300
C7 C8 1.403(3)
C8 C9 1.398(3)
C8 C11 1.423(3)
C9 C10 1.369(3)
C9 H9 0.9300
C10 H10 0.9300
C11 H11 0.9300
C12 C13 1.360(3)
C12 C14 1.438(4)
C13 C15 1.439(3)

loop_
_geom_hbond_atom_site_label_D
_geom_hbond_atom_site_label_H
_geom_hbond_atom_site_label_A
_geom_hbond_distance_DH
_geom_hbond_distance_HA
_geom_hbond_distance_DA
_geom_hbond_angle_DHA
_geom_hbond_site_symmetry_A
O1 H1 N2 0.82 1.94 2.666(3) 146.9 .
N3 H3E N2 0.89 2.47 2.828(3) 104.6 .
N3 H3F N4 0.89 2.27 3.053(3) 146.9 2_746
